data_4341948
loop_
_publ_author_name
'Henze, Alexander'
'Hlukhyy, Viktor'
'F\"assler, Thomas F'

_publ_section_title
;
 Fully and Partially Li-Stuffed Diamond Polytypes with Ag-Ge Structures:
 Li2AgGe and Li2.53AgGe2.
;
_journal_issue 3
_journal_name_full 'Inorganic chemistry'
_journal_page_first 1152
_journal_page_last 1158
_journal_paper_doi 10.1021/ic5025263
_journal_volume 54
_journal_year 2015
_chemical_formula_sum 'Ag20 Ge40 Li50.55'
_chemical_formula_weight 5411.82
_chemical_name_systematic
; 
 ? 
;
_space_group_IT_number 88
_symmetry_cell_setting tetragonal
_symmetry_space_group_name_Hall '-I 4ad'
_symmetry_space_group_name_H-M 'I 41/a :2'
_atom_sites_solution_primary direct
_atom_sites_solution_secondary difmap
_audit_creation_method SHELXL-97
_cell_angle_alpha 90.00
_cell_angle_beta 90.00
_cell_angle_gamma 90.00
_cell_formula_units_Z 1
_cell_length_a 9.7606(2)
_cell_length_b 9.7606(2)
_cell_length_c 18.4399(8)
_cell_measurement_reflns_used 8126
_cell_measurement_temperature 120(2)
_cell_measurement_theta_max 39.2368
_cell_measurement_theta_min 2.9454
_cell_volume 1756.76(9)
_computing_cell_refinement 'WinXPOW (Stoe, 2003)'
_computing_data_collection
;
CrysAlis CCD, Oxford Diffraction Ltd.,
Version 1.171.32.15 (release 10-01-2008 CrysAlis171 .NET)
;
_computing_data_reduction
;
CrysAlis RED, Oxford Diffraction Ltd.,
Version 1.171.32.15 (release 10-01-2008 CrysAlis171 .NET)
;
_computing_molecular_graphics 'DIAMOND 3.2 (Brandenburg)'
_computing_structure_refinement 'SHELXL-97 (Sheldrick, 1997)'
_computing_structure_solution 'SHELXS-97 (Sheldrick, 1990)'
_diffrn_ambient_temperature 120(2)
_diffrn_measured_fraction_theta_full 1.000
_diffrn_measured_fraction_theta_max 1.000
_diffrn_measurement_device_type
;
'Oxford Diffraction Xcalibur3 diffractometer, CCD detector'  
;
_diffrn_measurement_method '\w and \p scans'
_diffrn_radiation_monochromator graphite
_diffrn_radiation_source 'fine-focus sealed tube'
_diffrn_radiation_type MoK\a
_diffrn_radiation_wavelength 0.71073
_diffrn_reflns_av_R_equivalents 0.0723
_diffrn_reflns_av_sigmaI/netI 0.0206
_diffrn_reflns_limit_h_max 14
_diffrn_reflns_limit_h_min -14
_diffrn_reflns_limit_k_max 14
_diffrn_reflns_limit_k_min -14
_diffrn_reflns_limit_l_max 27
_diffrn_reflns_limit_l_min -27
_diffrn_reflns_number 34366
_diffrn_reflns_theta_full 32.49
_diffrn_reflns_theta_max 32.49
_diffrn_reflns_theta_min 2.36
_exptl_absorpt_coefficient_mu 22.229
_exptl_absorpt_correction_T_max 0.1276
_exptl_absorpt_correction_T_min 0.0396
_exptl_absorpt_correction_type numerical
_exptl_absorpt_process_details 'STOE X-RED'
_exptl_crystal_colour 'metallic silver'
_exptl_crystal_density_diffrn 5.115
_exptl_crystal_density_method 'not measured'
_exptl_crystal_description irregular
_exptl_crystal_F_000 2372
_exptl_crystal_size_max 0.1
_exptl_crystal_size_mid 0.1
_exptl_crystal_size_min 0.05
_refine_diff_density_max 1.069
_refine_diff_density_min -1.021
_refine_diff_density_rms 0.211
_refine_ls_extinction_coef 0.000238(15)
_refine_ls_extinction_expression Fc^*^=kFc[1+0.001xFc^2^\l^3^/sin(2\q)]^-1/4^
_refine_ls_extinction_method SHELXL
_refine_ls_goodness_of_fit_ref 1.427
_refine_ls_matrix_type full
_refine_ls_number_parameters 61
_refine_ls_number_reflns 1587
_refine_ls_number_restraints 0
_refine_ls_restrained_S_all 1.427
_refine_ls_R_factor_all 0.0504
_refine_ls_R_factor_gt 0.0403
_refine_ls_shift/su_max 0.000
_refine_ls_shift/su_mean 0.000
_refine_ls_structure_factor_coef Fsqd
_refine_ls_weighting_details 'calc w=1/[\s^2^(Fo^2^)+(0.0088P)^2^+26.1805P] where P=(Fo^2^+2Fc^2^)/3'
_refine_ls_weighting_scheme calc
_refine_ls_wR_factor_gt 0.0802
_refine_ls_wR_factor_ref 0.0818
_reflns_number_gt 1270
_reflns_number_total 1587
_reflns_threshold_expression >2sigma(I)
_cod_data_source_file ic5025263_si_002.cif
_cod_data_source_block Li2,53AgGe2
_cod_depositor_comments 'Adding full bibliography for 4341947--4341948.cif.'
_cod_original_sg_symbol_H-M I41/a
_cod_database_code 4341948

loop_
_symmetry_equiv_pos_as_xyz
'x, y, z'
'-x+1/2, -y, z+1/2'
'-y+3/4, x+1/4, z+1/4'
'y+3/4, -x+3/4, z+3/4'
'x+1/2, y+1/2, z+1/2'
'-x+1, -y+1/2, z+1'
'-y+5/4, x+3/4, z+3/4'
'y+5/4, -x+5/4, z+5/4'
'-x, -y, -z'
'x-1/2, y, -z-1/2'
'y-3/4, -x-1/4, -z-1/4'
'-y-3/4, x-3/4, -z-3/4'
'-x+1/2, -y+1/2, -z+1/2'
'x, y+1/2, -z'
'y-1/4, -x+1/4, -z+1/4'
'-y-1/4, x-1/4, -z-1/4'

loop_
_atom_site_label
_atom_site_type_symbol
_atom_site_fract_x
_atom_site_fract_y
_atom_site_fract_z
_atom_site_U_iso_or_equiv
_atom_site_adp_type
_atom_site_occupancy
_atom_site_symmetry_multiplicity
_atom_site_calc_flag
_atom_site_refinement_flags
Ge1 Ge 0.0000 0.2500 0.45338(4) 0.01020(19) Uani 1 2 d S
Ge2 Ge 0.10022(6) 0.06345(7) 0.36977(4) 0.01120(16) Uani 1 1 d .
Ge3 Ge 0.09598(6) 0.05069(6) 0.04169(4) 0.01160(15) Uani 1 1 d .
Ag1 Ag 0.0000 0.2500 0.1250 0.01152(19) Uani 1 4 d S
Ag2 Ag 0.11604(5) 0.55813(4) 0.28830(3) 0.01277(13) Uani 1 1 d .
Li1 Li 0.0000 0.2500 0.288(2) 0.009(12) Uiso 0.32(6) 2 d SP
Li2 Li 0.0823(10) 0.0769(12) 0.5561(6) 0.017(2) Uani 1 1 d .
Li3 Li 0.0886(10) 0.0545(11) 0.2148(7) 0.016(2) Uani 1 1 d .
Li4 Li 0.3047(11) 0.1506(11) 0.1318(6) 0.016(2) Uiso 1 1 d .

loop_
_atom_site_aniso_label
_atom_site_aniso_U_11
_atom_site_aniso_U_22
_atom_site_aniso_U_33
_atom_site_aniso_U_23
_atom_site_aniso_U_13
_atom_site_aniso_U_12
Ge1 0.0090(4) 0.0099(4) 0.0117(4) 0.000 0.000 -0.0004(3)
Ge2 0.0110(3) 0.0095(3) 0.0131(3) -0.0011(2) 0.00057(19) 0.0001(2)
Ge3 0.0115(3) 0.0092(3) 0.0140(3) -0.0012(2) 0.0018(2) 0.00007(18)
Ag1 0.0106(3) 0.0106(3) 0.0134(4) 0.000 0.000 0.000
Ag2 0.0124(2) 0.0113(2) 0.01460(19) 0.00036(15) -0.00153(15) 0.00152(14)
Li2 0.009(4) 0.027(6) 0.014(5) -0.012(4) 0.004(3) -0.006(4)
Li3 0.017(5) 0.018(5) 0.013(4) -0.003(4) 0.004(4) -0.003(3)

loop_
_atom_type_symbol
_atom_type_description
_atom_type_scat_dispersion_real
_atom_type_scat_dispersion_imag
_atom_type_scat_source
Li Li -0.0003 0.0001 'International Tables Vol C Tables 4.2.6.8 and 6.1.1.4'
Ge Ge 0.1547 1.8001 'International Tables Vol C Tables 4.2.6.8 and 6.1.1.4'
Ag Ag -0.8971 1.1015 'International Tables Vol C Tables 4.2.6.8 and 6.1.1.4'

loop_
_geom_angle_atom_site_label_1
_geom_angle_atom_site_label_2
_geom_angle_atom_site_label_3
_geom_angle
_geom_angle_site_symmetry_1
_geom_angle_site_symmetry_3
Ge2 Ge1 Ge2 106.55(4) 6_454 .
Ge2 Ge1 Li4 70.1(2) 6_454 13
Ge2 Ge1 Li4 68.4(2) . 13
Ge2 Ge1 Li4 68.4(2) 6_454 10_556
Ge2 Ge1 Li4 70.1(2) . 10_556
Li4 Ge1 Li4 107.4(5) 13 10_556
Ge2 Ge1 Li2 171.1(2) 6_454 .
Ge2 Ge1 Li2 82.1(2) . .
Li4 Ge1 Li2 115.9(3) 13 .
Li4 Ge1 Li2 113.9(3) 10_556 .
Ge2 Ge1 Li2 82.1(2) 6_454 6_454
Ge2 Ge1 Li2 171.1(2) . 6_454
Li4 Ge1 Li2 113.9(3) 13 6_454
Li4 Ge1 Li2 115.9(3) 10_556 6_454
Li2 Ge1 Li2 89.3(5) . 6_454
Ge2 Ge1 Ag2 112.403(17) 6_454 8_344
Ge2 Ge1 Ag2 108.345(19) . 8_344
Li4 Ge1 Ag2 176.5(2) 13 8_344
Li4 Ge1 Ag2 72.0(2) 10_556 8_344
Li2 Ge1 Ag2 61.9(2) . 8_344
Li2 Ge1 Ag2 69.1(2) 6_454 8_344
Ge2 Ge1 Ag2 108.346(19) 6_454 3
Ge2 Ge1 Ag2 112.403(17) . 3
Li4 Ge1 Ag2 72.0(2) 13 3
Li4 Ge1 Ag2 176.5(2) 10_556 3
Li2 Ge1 Ag2 69.1(2) . 3
Li2 Ge1 Ag2 61.9(2) 6_454 3
Ag2 Ge1 Ag2 108.83(4) 8_344 3
Ge2 Ge1 Li1 53.28(2) 6_454 .
Ge2 Ge1 Li1 53.28(2) . .
Li4 Ge1 Li1 53.7(2) 13 .
Li4 Ge1 Li1 53.7(2) 10_556 .
Li2 Ge1 Li1 135.3(2) . .
Li2 Ge1 Li1 135.4(2) 6_454 .
Ag2 Ge1 Li1 125.58(2) 8_344 .
Ag2 Ge1 Li1 125.58(2) 3 .
Ge2 Ge1 Li3 126.9(2) 6_454 8_444
Ge2 Ge1 Li3 58.7(2) . 8_444
Li4 Ge1 Li3 56.9(3) 13 8_444
Li4 Ge1 Li3 128.8(3) 10_556 8_444
Li2 Ge1 Li3 59.0(3) . 8_444
Li2 Ge1 Li3 114.7(3) 6_454 8_444
Ag2 Ge1 Li3 120.6(2) 8_344 8_444
Ag2 Ge1 Li3 53.9(2) 3 8_444
Li1 Ge1 Li3 93.9(2) . 8_444
Ge2 Ge1 Li3 58.7(2) 6_454 3_455
Ge2 Ge1 Li3 126.9(2) . 3_455
Li4 Ge1 Li3 128.8(3) 13 3_455
Li4 Ge1 Li3 56.9(3) 10_556 3_455
Li2 Ge1 Li3 114.7(3) . 3_455
Li2 Ge1 Li3 59.0(3) 6_454 3_455
Ag2 Ge1 Li3 53.9(2) 8_344 3_455
Ag2 Ge1 Li3 120.6(2) 3 3_455
Li1 Ge1 Li3 93.9(2) . 3_455
Li3 Ge1 Li3 172.2(5) 8_444 3_455
Li1 Ge2 Ge1 72.7(8) . .
Li1 Ge2 Ge3 73.7(4) . 8_444
Ge1 Ge2 Ge3 112.25(3) . 8_444
Li1 Ge2 Li2 114.7(4) . 9_556
Ge1 Ge2 Li2 78.5(3) . 9_556
Ge3 Ge2 Li2 168.6(3) 8_444 9_556
Li1 Ge2 Li2 116.8(8) . 7_444
Ge1 Ge2 Li2 166.2(2) . 7_444
Ge3 Ge2 Li2 80.8(3) 8_444 7_444
Li2 Ge2 Li2 88.2(5) 9_556 7_444
Li1 Ge2 Ag2 176.3(6) . 16_656
Ge1 Ge2 Ag2 104.63(3) . 16_656
Ge3 Ge2 Ag2 109.92(3) 8_444 16_656
Li2 Ge2 Ag2 61.9(3) 9_556 16_656
Li2 Ge2 Ag2 65.4(2) 7_444 16_656
Li1 Ge2 Li3 113.2(5) . 8_444
Ge1 Ge2 Li3 70.0(2) . 8_444
Ge3 Ge2 Li3 72.3(3) 8_444 8_444
Li2 Ge2 Li3 109.4(3) 9_556 8_444
Li2 Ge2 Li3 112.1(3) 7_444 8_444
Ag2 Ge2 Li3 67.7(2) 16_656 8_444
Li1 Ge2 Ag2 72.7(4) . 6_454
Ge1 Ge2 Ag2 109.16(2) . 6_454
Ge3 Ge2 Ag2 114.17(3) 8_444 6_454
Li2 Ge2 Ag2 63.6(2) 9_556 6_454
Li2 Ge2 Ag2 67.0(3) 7_444 6_454
Ag2 Ge2 Ag2 106.10(3) 16_656 6_454
Li3 Ge2 Ag2 172.7(2) 8_444 6_454
Li1 Ge2 Li3 54.5(9) . .
Ge1 Ge2 Li3 127.1(2) . .
Ge3 Ge2 Li3 59.0(2) 8_444 .
Li2 Ge2 Li3 118.4(3) 9_556 .
Li2 Ge2 Li3 62.6(3) 7_444 .
Ag2 Ge2 Li3 127.9(2) 16_656 .
Li3 Ge2 Li3 131.2(3) 8_444 .
Ag2 Ge2 Li3 55.34(19) 6_454 .
Li1 Ge2 Li4 55.8(5) . 13
Ge1 Ge2 Li4 57.0(2) . 13
Ge3 Ge2 Li4 55.3(2) 8_444 13
Li2 Ge2 Li4 135.5(3) 9_556 13
Li2 Ge2 Li4 136.2(3) 7_444 13
Ag2 Ge2 Li4 125.1(2) 16_656 13
Li3 Ge2 Li4 57.4(3) 8_444 13
Ag2 Ge2 Li4 128.6(2) 6_454 13
Li3 Ge2 Li4 91.8(3) . 13
Li1 Ge2 Li4 54.9(5) . 10_556
Ge1 Ge2 Li4 56.1(2) . 10_556
Ge3 Ge2 Li4 128.6(2) 8_444 10_556
Li2 Ge2 Li4 60.2(3) 9_556 10_556
Li2 Ge2 Li4 119.7(3) 7_444 10_556
Ag2 Ge2 Li4 121.5(2) 16_656 10_556
Li3 Ge2 Li4 126.0(3) 8_444 10_556
Ag2 Ge2 Li4 53.3(2) 6_454 10_556
Li3 Ge2 Li4 87.7(3) . 10_556
Li4 Ge2 Li4 92.0(3) 13 10_556
Li1 Ge2 Li4 131.1(5) . 8_444
Ge1 Ge2 Li4 124.6(2) . 8_444
Ge3 Ge2 Li4 57.4(2) 8_444 8_444
Li2 Ge2 Li4 113.7(3) 9_556 8_444
Li2 Ge2 Li4 58.0(3) 7_444 8_444
Ag2 Ge2 Li4 52.5(2) 16_656 8_444
Li3 Ge2 Li4 54.8(3) 8_444 8_444
Ag2 Ge2 Li4 124.93(19) 6_454 8_444
Li3 Ge2 Li4 95.5(3) . 8_444
Li4 Ge2 Li4 93.1(4) 13 8_444
Li4 Ge2 Li4 173.9(2) 10_556 8_444
Ge2 Ge3 Li4 69.4(2) 7_444 15
Ge2 Ge3 Li1 178.7(3) 7_444 15
Li4 Ge3 Li1 109.8(4) 15 15
Ge2 Ge3 Ge3 106.60(3) 7_444 9
Li4 Ge3 Ge3 69.0(3) 15 9
Li1 Ge3 Ge3 72.2(4) 15 9
Ge2 Ge3 Ag1 110.72(3) 7_444 .
Li4 Ge3 Ag1 73.5(2) 15 .
Li1 Ge3 Ag1 69.8(8) 15 .
Ge3 Ge3 Ag1 111.40(3) 9 .
Ge2 Ge3 Ag2 105.84(3) 7_444 15
Li4 Ge3 Ag2 174.2(2) 15 15
Li1 Ge3 Ag2 74.9(4) 15 15
Ge3 Ge3 Ag2 110.23(5) 9 15
Ag1 Ge3 Ag2 111.78(2) . 15
Ge2 Ge3 Li3 65.6(3) 7_444 7_444
Li4 Ge3 Li3 104.3(3) 15 7_444
Li1 Ge3 Li3 113.9(9) 15 7_444
Ge3 Ge3 Li3 70.0(2) 9 7_444
Ag1 Ge3 Li3 176.3(3) . 7_444
Ag2 Ge3 Li3 70.3(2) 15 7_444
Ge2 Ge3 Li4 71.6(2) 7_444 .
Li4 Ge3 Li4 110.55(18) 15 .
Li1 Ge3 Li4 109.6(5) 15 .
Ge3 Ge3 Li4 178.1(2) 9 .
Ag1 Ge3 Li4 70.0(2) . .
Ag2 Ge3 Li4 70.0(2) 15 .
Li3 Ge3 Li4 108.5(3) 7_444 .
Ge2 Ge3 Li4 124.3(2) 7_444 7_444
Li4 Ge3 Li4 124.0(2) 15 7_444
Li1 Ge3 Li4 55.3(8) 15 7_444
Ge3 Ge3 Li4 55.0(2) 9 7_444
Ag1 Ge3 Li4 125.0(2) . 7_444
Ag2 Ge3 Li4 55.6(2) 15 7_444
Li3 Ge3 Li4 58.6(3) 7_444 7_444
Li4 Ge3 Li4 125.4(3) . 7_444
Ge2 Ge3 Li3 128.7(2) 7_444 12_666
Li4 Ge3 Li3 129.7(3) 15 12_666
Li1 Ge3 Li3 52.5(5) 15 12_666
Ge3 Ge3 Li3 124.5(2) 9 12_666
Ag1 Ge3 Li3 56.3(2) . 12_666
Ag2 Ge3 Li3 55.7(2) 15 12_666
Li3 Ge3 Li3 126.0(3) 7_444 12_666
Li4 Ge3 Li3 57.2(3) . 12_666
Li4 Ge3 Li3 86.7(3) 7_444 12_666
Ge2 Ge3 Li3 127.6(2) 7_444 15
Li4 Ge3 Li3 58.2(3) 15 15
Li1 Ge3 Li3 51.6(5) 15 15
Ge3 Ge3 Li3 56.1(2) 9 15
Ag1 Ge3 Li3 55.4(2) . 15
Ag2 Ge3 Li3 126.5(2) 15 15
Li3 Ge3 Li3 126.12(18) 7_444 15
Li4 Ge3 Li3 125.4(3) . 15
Li4 Ge3 Li3 88.1(3) 7_444 15
Li3 Ge3 Li3 88.2(3) 12_666 15
Ge2 Ge3 Li1 52.7(6) 7_444 7_444
Li4 Ge3 Li1 53.7(6) 15 7_444
Li1 Ge3 Li1 126.03(17) 15 7_444
Ge3 Ge3 Li1 53.9(6) 9 7_444
Ag1 Ge3 Li1 127.1(6) . 7_444
Ag2 Ge3 Li1 121.0(6) 15 7_444
Li3 Ge3 Li1 50.7(6) 7_444 7_444
Li4 Ge3 Li1 124.3(6) . 7_444
Li4 Ge3 Li1 89.8(9) 7_444 7_444
Li3 Ge3 Li1 176.3(9) 12_666 7_444
Li3 Ge3 Li1 93.0(2) 15 7_444
Ge3 Ag1 Ge3 109.14(3) 15 12_666
Ge3 Ag1 Ge3 109.637(16) 15 .
Ge3 Ag1 Ge3 109.637(16) 12_666 .
Ge3 Ag1 Ge3 109.636(16) 15 6_454
Ge3 Ag1 Ge3 109.636(16) 12_666 6_454
Ge3 Ag1 Ge3 109.14(3) . 6_454
Ge3 Ag1 Li3 69.8(2) 15 6_454
Ge3 Ag1 Li3 68.0(2) 12_666 6_454
Ge3 Ag1 Li3 176.9(3) . 6_454
Ge3 Ag1 Li3 73.8(3) 6_454 6_454
Ge3 Ag1 Li3 73.8(3) 15 15
Ge3 Ag1 Li3 176.9(3) 12_666 15
Ge3 Ag1 Li3 69.8(2) . 15
Ge3 Ag1 Li3 68.0(2) 6_454 15
Li3 Ag1 Li3 112.6(3) 6_454 15
Ge3 Ag1 Li3 68.0(2) 15 .
Ge3 Ag1 Li3 69.8(2) 12_666 .
Ge3 Ag1 Li3 73.8(3) . .
Ge3 Ag1 Li3 176.9(3) 6_454 .
Li3 Ag1 Li3 103.3(5) 6_454 .
Li3 Ag1 Li3 112.6(3) 15 .
Ge3 Ag1 Li3 176.9(3) 15 12_666
Ge3 Ag1 Li3 73.8(3) 12_666 12_666
Ge3 Ag1 Li3 68.0(2) . 12_666
Ge3 Ag1 Li3 69.8(2) 6_454 12_666
Li3 Ag1 Li3 112.6(3) 6_454 12_666
Li3 Ag1 Li3 103.3(5) 15 12_666
Li3 Ag1 Li3 112.6(3) . 12_666
Ge3 Ag1 Li1 54.571(16) 15 .
Ge3 Ag1 Li1 54.571(16) 12_666 .
Ge3 Ag1 Li1 125.430(16) . .
Ge3 Ag1 Li1 125.429(16) 6_454 .
Li3 Ag1 Li1 51.7(3) 6_454 .
Li3 Ag1 Li1 128.3(3) 15 .
Li3 Ag1 Li1 51.7(3) . .
Li3 Ag1 Li1 128.3(3) 12_666 .
Ge3 Ag1 Li1 125.429(16) 15 15
Ge3 Ag1 Li1 125.429(16) 12_666 15
Ge3 Ag1 Li1 54.570(16) . 15
Ge3 Ag1 Li1 54.571(16) 6_454 15
Li3 Ag1 Li1 128.3(3) 6_454 15
Li3 Ag1 Li1 51.7(3) 15 15
Li3 Ag1 Li1 128.3(3) . 15
Li3 Ag1 Li1 51.7(3) 12_666 15
Li1 Ag1 Li1 180.0 . 15
Ge3 Ag1 Li4 52.3(2) 15 6_454
Ge3 Ag1 Li4 124.4(2) 12_666 6_454
Ge3 Ag1 Li4 125.9(2) . 6_454
Ge3 Ag1 Li4 57.3(2) 6_454 6_454
Li3 Ag1 Li4 56.4(3) 6_454 6_454
Li3 Ag1 Li4 56.4(3) 15 6_454
Li3 Ag1 Li4 120.3(3) . 6_454
Li3 Ag1 Li4 127.1(3) 12_666 6_454
Li1 Ag1 Li4 87.7(2) . 6_454
Li1 Ag1 Li4 92.3(2) 15 6_454
Ge3 Ag1 Li4 124.4(2) 15 .
Ge3 Ag1 Li4 52.3(2) 12_666 .
Ge3 Ag1 Li4 57.3(2) . .
Ge3 Ag1 Li4 125.9(2) 6_454 .
Li3 Ag1 Li4 120.3(3) 6_454 .
Li3 Ag1 Li4 127.1(3) 15 .
Li3 Ag1 Li4 56.4(3) . .
Li3 Ag1 Li4 56.4(3) 12_666 .
Li1 Ag1 Li4 87.7(2) . .
Li1 Ag1 Li4 92.3(2) 15 .
Li4 Ag1 Li4 175.4(4) 6_454 .
Li4 Ag2 Li3 100.7(3) 13 6_454
Li4 Ag2 Ge3 67.6(2) 13 12_666
Li3 Ag2 Ge3 68.0(2) 6_454 12_666
Li4 Ag2 Ge1 171.4(2) 13 7_454
Li3 Ag2 Ge1 71.0(2) 6_454 7_454
Ge3 Ag2 Ge1 110.27(3) 12_666 7_454
Li4 Ag2 Ge2 72.4(2) 13 11_666
Li3 Ag2 Ge2 171.5(3) 6_454 11_666
Ge3 Ag2 Ge2 112.59(2) 12_666 11_666
Ge1 Ag2 Ge2 115.61(2) 7_454 11_666
Li4 Ag2 Li2 128.8(3) 13 7_454
Li3 Ag2 Li2 128.0(3) 6_454 7_454
Ge3 Ag2 Li2 139.3(2) 12_666 7_454
Ge1 Ag2 Li2 58.5(2) 7_454 7_454
Ge2 Ag2 Li2 57.5(2) 11_666 7_454
Li4 Ag2 Ge2 66.4(2) 13 6_454
Li3 Ag2 Ge2 62.5(3) 6_454 6_454
Ge3 Ag2 Ge2 101.18(2) 12_666 6_454
Ge1 Ag2 Ge2 106.55(2) 7_454 6_454
Ge2 Ag2 Ge2 109.48(2) 11_666 6_454
Li2 Ag2 Ge2 119.5(2) 7_454 6_454
Li4 Ag2 Li2 61.8(3) 13 14_556
Li3 Ag2 Li2 116.6(3) 6_454 14_556
Ge3 Ag2 Li2 129.2(2) 12_666 14_556
Ge1 Ag2 Li2 119.0(2) 7_454 14_556
Ge2 Ag2 Li2 56.04(19) 11_666 14_556
Li2 Ag2 Li2 81.0(3) 7_454 14_556
Ge2 Ag2 Li2 54.5(2) 6_454 14_556
Li4 Ag2 Li2 114.4(3) 13 11_666
Li3 Ag2 Li2 112.4(3) 6_454 11_666
Ge3 Ag2 Li2 74.8(2) 12_666 11_666
Ge1 Ag2 Li2 72.1(2) 7_454 11_666
Ge2 Ag2 Li2 75.5(2) 11_666 11_666
Li2 Ag2 Li2 64.5(3) 7_454 11_666
Ge2 Ag2 Li2 174.7(2) 6_454 11_666
Li2 Ag2 Li2 130.7(3) 14_556 11_666
Li4 Ag2 Li2 119.1(3) 13 4_454
Li3 Ag2 Li2 60.1(3) 6_454 4_454
Ge3 Ag2 Li2 128.0(2) 12_666 4_454
Ge1 Ag2 Li2 55.0(2) 7_454 4_454
Ge2 Ag2 Li2 118.4(2) 11_666 4_454
Li2 Ag2 Li2 80.4(4) 7_454 4_454
Ge2 Ag2 Li2 53.2(2) 6_454 4_454
Li2 Ag2 Li2 76.4(3) 14_556 4_454
Li2 Ag2 Li2 126.5(3) 11_666 4_454
Li4 Ag2 Li3 57.3(3) 13 13
Li3 Ag2 Li3 123.1(3) 6_454 13
Ge3 Ag2 Li3 55.2(2) 12_666 13
Ge1 Ag2 Li3 129.1(2) 7_454 13
Ge2 Ag2 Li3 57.8(2) 11_666 13
Li2 Ag2 Li3 99.2(3) 7_454 13
Ge2 Ag2 Li3 123.6(2) 6_454 13
Li2 Ag2 Li3 98.5(3) 14_556 13
Li2 Ag2 Li3 57.1(3) 11_666 13
Li2 Ag2 Li3 174.9(3) 4_454 13
Li4 Ag2 Li4 124.5(3) 13 12_666
Li3 Ag2 Li4 56.4(3) 6_454 12_666
Ge3 Ag2 Li4 57.02(19) 12_666 12_666
Ge1 Ag2 Li4 53.46(19) 7_454 12_666
Ge2 Ag2 Li4 131.5(2) 11_666 12_666
Li2 Ag2 Li4 98.0(3) 7_454 12_666
Ge2 Ag2 Li4 118.9(2) 6_454 12_666
Li2 Ag2 Li4 170.0(3) 14_556 12_666
Li2 Ag2 Li4 56.0(3) 11_666 12_666
Li2 Ag2 Li4 93.6(3) 4_454 12_666
Li3 Ag2 Li4 91.5(3) 13 12_666
Li3 Li1 Li3 114(2) 6_454 .
Li3 Li1 Ge2 69.0(3) 6_454 6_454
Li3 Li1 Ge2 175.5(13) . 6_454
Li3 Li1 Ge2 175.5(13) 6_454 .
Li3 Li1 Ge2 69.0(3) . .
Ge2 Li1 Ge2 108.0(17) 6_454 .
Li3 Li1 Li4 106.0(3) 6_454 13
Li3 Li1 Li4 109.8(4) . 13
Ge2 Li1 Li4 71.4(9) 6_454 13
Ge2 Li1 Li4 69.6(9) . 13
Li3 Li1 Li4 109.8(4) 6_454 10_556
Li3 Li1 Li4 106.0(3) . 10_556
Ge2 Li1 Li4 69.6(9) 6_454 10_556
Ge2 Li1 Li4 71.4(9) . 10_556
Li4 Li1 Li4 110.9(18) 13 10_556
Li3 Li1 Ge3 73.1(9) 6_454 15
Li3 Li1 Ge3 71.2(9) . 15
Ge2 Li1 Ge3 107.59(3) 6_454 15
Ge2 Li1 Ge3 111.17(3) . 15
Li4 Li1 Ge3 178.9(5) 13 15
Li4 Li1 Ge3 68.9(2) 10_556 15
Li3 Li1 Ge3 71.2(9) 6_454 12_666
Li3 Li1 Ge3 73.1(9) . 12_666
Ge2 Li1 Ge3 111.17(3) 6_454 12_666
Ge2 Li1 Ge3 107.59(3) . 12_666
Li4 Li1 Ge3 68.9(2) 13 12_666
Li4 Li1 Ge3 178.9(5) 10_556 12_666
Ge3 Li1 Ge3 111.3(16) 15 12_666
Li3 Li1 Ag1 57.1(10) 6_454 .
Li3 Li1 Ag1 57.1(10) . .
Ge2 Li1 Ag1 126.0(8) 6_454 .
Ge2 Li1 Ag1 126.0(8) . .
Li4 Li1 Ag1 124.5(9) 13 .
Li4 Li1 Ag1 124.5(9) 10_556 .
Ge3 Li1 Ag1 55.7(8) 15 .
Ge3 Li1 Ag1 55.7(8) 12_666 .
Li3 Li1 Ge1 122.9(10) 6_454 .
Li3 Li1 Ge1 122.9(10) . .
Ge2 Li1 Ge1 54.0(8) 6_454 .
Ge2 Li1 Ge1 54.0(8) . .
Li4 Li1 Ge1 55.5(9) 13 .
Li4 Li1 Ge1 55.5(9) 10_556 .
Ge3 Li1 Ge1 124.3(8) 15 .
Ge3 Li1 Ge1 124.3(8) 12_666 .
Ag1 Li1 Ge1 180.0 . .
Li3 Li1 Ge3 125.0(10) 6_454 8_444
Li3 Li1 Ge3 56.5(3) . 8_444
Ge2 Li1 Ge3 124.7(11) 6_454 8_444
Ge2 Li1 Ge3 53.61(19) . 8_444
Li4 Li1 Ge3 53.3(3) 13 8_444
Li4 Li1 Ge3 125.0(11) 10_556 8_444
Ge3 Li1 Ge3 127.7(10) 15 8_444
Ge3 Li1 Ge3 53.97(17) 12_666 8_444
Ag1 Li1 Ge3 91.2(8) . 8_444
Ge1 Li1 Ge3 88.8(8) . 8_444
Li3 Li1 Ge3 56.5(3) 6_454 3_455
Li3 Li1 Ge3 125.0(10) . 3_455
Ge2 Li1 Ge3 53.61(19) 6_454 3_455
Ge2 Li1 Ge3 124.7(11) . 3_455
Li4 Li1 Ge3 125.0(11) 13 3_455
Li4 Li1 Ge3 53.3(3) 10_556 3_455
Ge3 Li1 Ge3 53.97(17) 15 3_455
Ge3 Li1 Ge3 127.7(10) 12_666 3_455
Ag1 Li1 Ge3 91.2(8) . 3_455
Ge1 Li1 Ge3 88.8(8) . 3_455
Ge3 Li1 Ge3 177.7(17) 8_444 3_455
Ge2 Li2 Ge2 119.2(4) 9_556 8_444
Ge2 Li2 Ge1 119.7(4) 9_556 .
Ge2 Li2 Ge1 113.8(4) 8_444 .
Ge2 Li2 Ag2 60.6(2) 9_556 8_344
Ge2 Li2 Ag2 146.0(5) 8_444 8_344
Ge1 Li2 Ag2 59.6(2) . 8_344
Ge2 Li2 Li4 66.5(3) 9_556 2
Ge2 Li2 Li4 70.2(3) 8_444 2
Ge1 Li2 Li4 164.0(5) . 2
Ag2 Li2 Li4 126.4(4) 8_344 2
Ge2 Li2 Li3 165.3(5) 9_556 8_444
Ge2 Li2 Li3 62.4(3) 8_444 8_444
Ge1 Li2 Li3 68.2(3) . 8_444
Ag2 Li2 Li3 127.4(5) 8_344 8_444
Li4 Li2 Li3 102.7(5) 2 8_444
Ge2 Li2 Ag2 61.9(2) 9_556 14_546
Ge2 Li2 Ag2 58.6(2) 8_444 14_546
Ge1 Li2 Ag2 141.3(5) . 14_546
Ag2 Li2 Ag2 104.0(3) 8_344 14_546
Li4 Li2 Ag2 54.5(3) 2 14_546
Li3 Li2 Ag2 120.9(4) 8_444 14_546
Ge2 Li2 Ag2 101.1(4) 9_556 16_656
Ge2 Li2 Ag2 98.2(3) 8_444 16_656
Ge1 Li2 Ag2 97.8(3) . 16_656
Ag2 Li2 Ag2 115.5(3) 8_344 16_656
Li4 Li2 Ag2 66.3(4) 2 16_656
Li3 Li2 Ag2 64.7(3) 8_444 16_656
Ag2 Li2 Ag2 120.5(4) 14_546 16_656
Ge2 Li2 Li2 74.7(4) 9_556 9_556
Ge2 Li2 Li2 153.3(6) 8_444 9_556
Ge1 Li2 Li2 70.6(4) . 9_556
Ag2 Li2 Li2 60.1(4) 8_344 9_556
Li4 Li2 Li2 98.9(6) 2 9_556
Li3 Li2 Li2 98.3(5) 8_444 9_556
Ag2 Li2 Li2 135.1(6) 14_546 9_556
Ag2 Li2 Li2 55.4(4) 16_656 9_556
Ge2 Li2 Ag2 141.2(4) 9_556 3
Ge2 Li2 Ag2 59.8(2) 8_444 3
Ge1 Li2 Ag2 55.9(2) . 3
Ag2 Li2 Ag2 98.1(4) 8_344 3
Li4 Li2 Ag2 129.9(4) 2 3
Li3 Li2 Ag2 53.3(3) 8_444 3
Ag2 Li2 Ag2 97.2(3) 14_546 3
Ag2 Li2 Ag2 117.7(3) 16_656 3
Li2 Li2 Ag2 125.2(6) 9_556 3
Li1 Li3 Ag2 77.2(6) . 6_454
Li1 Li3 Ag1 71.2(9) . .
Ag2 Li3 Ag1 111.7(4) 6_454 .
Li1 Li3 Ge3 72.8(5) . 8_444
Ag2 Li3 Ge3 117.4(5) 6_454 8_444
Ag1 Li3 Ge3 108.5(3) . 8_444
Li1 Li3 Li4 107.8(6) . .
Ag2 Li3 Li4 175.0(5) 6_454 .
Ag1 Li3 Li4 70.2(4) . .
Ge3 Li3 Li4 65.3(3) 8_444 .
Li1 Li3 Li4 114.5(7) . 15
Ag2 Li3 Li4 70.8(3) 6_454 15
Ag1 Li3 Li4 70.2(4) . 15
Ge3 Li3 Li4 170.8(5) 8_444 15
Li4 Li3 Li4 106.2(5) . 15
Li1 Li3 Ge2 174.4(11) . 7_444
Ag2 Li3 Ge2 106.2(3) 6_454 7_444
Ag1 Li3 Ge2 103.2(4) . 7_444
Ge3 Li3 Ge2 108.8(4) 8_444 7_444
Li4 Li3 Ge2 68.8(3) . 7_444
Li4 Li3 Ge2 63.4(3) 15 7_444
Li1 Li3 Ge2 56.5(10) . .
Ag2 Li3 Ge2 62.1(3) 6_454 .
Ag1 Li3 Ge2 127.6(4) . .
Ge3 Li3 Ge2 55.4(2) 8_444 .
Li4 Li3 Ge2 120.7(5) . .
Li4 Li3 Ge2 132.9(4) 15 .
Ge2 Li3 Ge2 129.0(4) 7_444 .
Li1 Li3 Li2 111.1(11) . 7_444
Ag2 Li3 Li2 66.6(3) 6_454 7_444
Ag1 Li3 Li2 176.3(5) . 7_444
Ge3 Li3 Li2 75.1(4) 8_444 7_444
Li4 Li3 Li2 111.2(5) . 7_444
Li4 Li3 Li2 106.1(5) 15 7_444
Ge2 Li3 Li2 74.5(3) 7_444 7_444
Ge2 Li3 Li2 54.9(3) . 7_444
Li1 Li3 Ge3 56.3(5) . 15
Ag2 Li3 Ge3 56.3(2) 6_454 15
Ag1 Li3 Ge3 55.7(2) . 15
Ge3 Li3 Ge3 129.1(4) 8_444 15
Li4 Li3 Ge3 125.9(5) . 15
Li4 Li3 Ge3 58.3(3) 15 15
Ge2 Li3 Ge3 121.7(4) 7_444 15
Ge2 Li3 Ge3 93.9(3) . 15
Li2 Li3 Ge3 122.9(4) 7_444 15
Li1 Li3 Ge3 55.2(5) . 12_666
Ag2 Li3 Ge3 132.4(4) 6_454 12_666
Ag1 Li3 Ge3 54.8(2) . 12_666
Ge3 Li3 Ge3 53.88(18) 8_444 12_666
Li4 Li3 Ge3 52.5(3) . 12_666
Li4 Li3 Ge3 124.7(5) 15 12_666
Ge2 Li3 Ge3 121.0(4) 7_444 12_666
Ge2 Li3 Ge3 89.8(3) . 12_666
Li2 Li3 Ge3 128.9(5) 7_444 12_666
Ge3 Li3 Ge3 91.6(3) 15 12_666
Li1 Li3 Ag2 127.3(6) . 13
Ag2 Li3 Ag2 124.4(4) 6_454 13
Ag1 Li3 Ag2 123.0(4) . 13
Ge3 Li3 Ag2 54.52(19) 8_444 13
Li4 Li3 Ag2 53.0(3) . 13
Li4 Li3 Ag2 118.0(4) 15 13
Ge2 Li3 Ag2 54.6(2) 7_444 13
Ge2 Li3 Ag2 89.6(3) . 13
Li2 Li3 Ag2 58.2(3) 7_444 13
Ge3 Li3 Ag2 176.2(5) 15 13
Ge3 Li3 Ag2 90.0(3) 12_666 13
Ge3 Li4 Li1 73.0(5) 12_666 13
Ge3 Li4 Ag2 112.5(4) 12_666 13
Li1 Li4 Ag2 75.9(6) 13 13
Ge3 Li4 Ge1 109.8(4) 12_666 13
Li1 Li4 Ge1 70.9(9) 13 13
Ag2 Li4 Ge1 113.8(4) 13 13
Ge3 Li4 Li3 69.2(3) 12_666 .
Li1 Li4 Li3 111.9(10) 13 .
Ag2 Li4 Li3 69.7(4) 13 .
Ge1 Li4 Li3 176.3(6) 13 .
Ge3 Li4 Li3 73.1(4) 12_666 12_666
Li1 Li4 Li3 113.6(7) 13 12_666
Ag2 Li4 Li3 170.4(5) 13 12_666
Ge1 Li4 Li3 69.7(3) 13 12_666
Li3 Li4 Li3 106.7(6) . 12_666
Ge3 Li4 Ge3 106.9(4) 12_666 .
Li1 Li4 Ge3 177.9(9) 13 .
Ag2 Li4 Ge3 106.0(4) 13 .
Ge1 Li4 Ge3 107.3(4) 13 .
Li3 Li4 Ge3 69.9(4) . .
Li3 Li4 Ge3 64.5(3) 12_666 .
Ge3 Li4 Li2 176.0(5) 12_666 2_554
Li1 Li4 Li2 106.6(5) 13 2_554
Ag2 Li4 Li2 63.7(3) 13 2_554
Ge1 Li4 Li2 73.5(3) 13 2_554
Li3 Li4 Li2 107.6(5) . 2_554
Li3 Li4 Li2 110.5(5) 12_666 2_554
Ge3 Li4 Li2 73.7(3) . 2_554
Ge3 Li4 Ge2 55.3(2) 12_666 13
Li1 Li4 Ge2 54.5(5) 13 13
Ag2 Li4 Ge2 130.4(4) 13 13
Ge1 Li4 Ge2 54.6(2) 13 13
Li3 Li4 Ge2 124.5(4) . 13
Li3 Li4 Ge2 59.1(3) 12_666 13
Ge3 Li4 Ge2 123.6(4) . 13
Li2 Li4 Ge2 127.8(4) 2_554 13
Ge3 Li4 Ge3 56.0(2) 12_666 8_444
Li1 Li4 Ge3 55.8(9) 13 8_444
Ag2 Li4 Ge3 56.8(2) 13 8_444
Ge1 Li4 Ge3 126.7(4) 13 8_444
Li3 Li4 Ge3 56.0(3) . 8_444
Li3 Li4 Ge3 129.1(4) 12_666 8_444
Ge3 Li4 Ge3 125.9(4) . 8_444
Li2 Li4 Ge3 120.3(4) 2_554 8_444
Ge2 Li4 Ge3 90.2(3) 13 8_444
Ge3 Li4 Ge2 126.6(4) 12_666 10_656
Li1 Li4 Ge2 53.7(5) 13 10_656
Ag2 Li4 Ge2 60.3(2) 13 10_656
Ge1 Li4 Ge2 53.76(19) 13 10_656
Li3 Li4 Ge2 129.8(5) . 10_656
Li3 Li4 Ge2 123.3(4) 12_666 10_656
Ge3 Li4 Ge2 126.3(4) . 10_656
Li2 Li4 Ge2 53.3(3) 2_554 10_656
Ge2 Li4 Ge2 88.0(3) 13 10_656
Ge3 Li4 Ge2 91.5(3) 8_444 10_656
Ge3 Li4 Ag1 54.22(19) 12_666 .
Li1 Li4 Ag1 127.2(6) 13 .
Ag2 Li4 Ag1 122.8(4) 13 .
Ge1 Li4 Ag1 123.0(4) 13 .
Li3 Li4 Ag1 53.4(3) . .
Li3 Li4 Ag1 53.4(3) 12_666 .
Ge3 Li4 Ag1 52.68(18) . .
Li2 Li4 Ag1 126.2(4) 2_554 .
Ge2 Li4 Ag1 90.3(3) 13 .
Ge3 Li4 Ag1 91.4(3) 8_444 .
Ge2 Li4 Ag1 176.7(4) 10_656 .

loop_
_geom_bond_atom_site_label_1
_geom_bond_atom_site_label_2
_geom_bond_distance
_geom_bond_site_symmetry_2
Ge1 Ge2 2.5787(7) 6_454
Ge1 Ge2 2.5787(7) .
Ge1 Li4 2.654(10) 13
Ge1 Li4 2.654(10) 10_556
Ge1 Li2 2.661(12) .
Ge1 Li2 2.661(12) 6_454
Ge1 Ag2 2.6911(7) 8_344
Ge1 Ag2 2.6912(7) 3
Ge1 Li1 3.04(5) .
Ge1 Li3 3.102(10) 8_444
Ge1 Li3 3.102(10) 3_455
Ge2 Li1 2.56(3) .
Ge2 Ge3 2.5851(10) 8_444
Ge2 Li2 2.631(10) 9_556
Ge2 Li2 2.641(10) 7_444
Ge2 Ag2 2.7179(8) 16_656
Ge2 Li3 2.822(12) 8_444
Ge2 Ag2 2.8496(8) 6_454
Ge2 Li3 2.861(13) .
Ge2 Li4 2.942(10) 13
Ge2 Li4 3.007(10) 10_556
Ge2 Li4 3.158(10) 8_444
Ge3 Ge2 2.5850(10) 7_444
Ge3 Li4 2.586(11) 15
Ge3 Li1 2.61(3) 15
Ge3 Ge3 2.6181(13) 9
Ge3 Ag1 2.6499(6) .
Ge3 Ag2 2.6691(8) 15
Ge3 Li3 2.690(11) 7_444
Ge3 Li4 2.805(11) .
Ge3 Li4 2.948(11) 7_444
Ge3 Li3 2.976(11) 12_666
Ge3 Li3 3.046(10) 15
Ge3 Li1 3.0815(11) 7_444
Ag1 Ge3 2.6499(6) 15
Ag1 Ge3 2.6499(6) 12_666
Ag1 Ge3 2.6500(6) 6_454
Ag1 Li3 2.671(12) 6_454
Ag1 Li3 2.671(12) 15
Ag1 Li3 2.671(12) .
Ag1 Li3 2.671(12) 12_666
Ag1 Li1 3.01(5) .
Ag1 Li1 3.01(5) 15
Ag1 Li4 3.131(10) 6_454
Ag1 Li4 3.131(10) .
Ag2 Li4 2.630(11) 13
Ag2 Li3 2.652(10) 6_454
Ag2 Ge3 2.6691(8) 12_666
Ag2 Ge1 2.6911(7) 7_454
Ag2 Ge2 2.7179(8) 11_666
Ag2 Li2 2.753(11) 7_454
Ag2 Ge2 2.8496(8) 6_454
Ag2 Li2 2.895(11) 14_556
Ag2 Li2 2.900(11) 11_666
Ag2 Li2 3.035(11) 4_454
Ag2 Li3 3.086(11) 13
Ag2 Li4 3.142(11) 12_666
Li1 Li3 2.49(3) 6_454
Li1 Li3 2.49(3) .
Li1 Ge2 2.56(3) 6_454
Li1 Li4 2.60(3) 13
Li1 Li4 2.60(3) 10_556
Li1 Ge3 2.61(3) 15
Li1 Ge3 2.61(3) 12_666
Li1 Ge3 3.0814(11) 8_444
Li1 Ge3 3.0815(11) 3_455
Li2 Ge2 2.631(10) 9_556
Li2 Ge2 2.641(10) 8_444
Li2 Ag2 2.753(11) 8_344
Li2 Li4 2.846(16) 2
Li2 Li3 2.866(15) 8_444
Li2 Ag2 2.895(11) 14_546
Li2 Ag2 2.900(11) 16_656
Li2 Li2 3.02(2) 9_556
Li2 Ag2 3.035(11) 3
Li3 Ag2 2.652(10) 6_454
Li3 Ge3 2.690(11) 8_444
Li3 Li4 2.770(15) .
Li3 Li4 2.772(15) 15
Li3 Ge2 2.822(11) 7_444
Li3 Li2 2.866(15) 7_444
Li3 Ge3 2.976(11) 15
Li3 Ge3 3.046(10) 12_666
Li3 Ag2 3.086(11) 13
Li4 Ge3 2.586(11) 12_666
Li4 Li1 2.60(3) 13
Li4 Ag2 2.630(11) 13
Li4 Ge1 2.654(10) 13
Li4 Li3 2.772(15) 12_666
Li4 Li2 2.846(16) 2_554
Li4 Ge2 2.942(10) 13
Li4 Ge3 2.948(11) 8_444
Li4 Ge2 3.007(10) 10_656
